data_4323853
loop_
_publ_author_name
'Joachim Scholz'
'Helmar G\"orls'

_publ_contact_author
;
        Joachim Scholz
        Institut f\"r Anorganische Chemie
        Martin Luther Universit\"at Halle
        Geusaer Str. 
        D-06217 Merseburg
        Germany
;
_publ_contact_author_fax '03461 46-2033 '
_publ_contact_author_phone '03461 46-2028 '
_publ_section_title
;
 Reaction of Ketones with 1,4-Diaza-1,3-diene Zirconium and Hafnium
 Complexes: First Example of a 1,3-Dipolar Cycloaddition Reaction of
 1,4-Diaza-1,3-diene Complexes of Early Transition Metals
;
_journal_name_full 'Inorganic Chemistry'
_journal_page_first 4378
_journal_page_last 4382
_journal_paper_doi 10.1021/ic950513k
_journal_volume 35
_journal_year 1996
_chemical_formula_sum 'C46 H60 Hf N4 O2'
_chemical_formula_weight 879.47
_chemical_name_systematic
; 
 ? 
;
_space_group_IT_number 14
_symmetry_cell_setting monoclinic
_symmetry_space_group_name_Hall '-P 2ybc'
_symmetry_space_group_name_H-M 'P 1 21/c 1'
_atom_sites_solution_hydrogens difmap
_atom_sites_solution_primary direct
_atom_sites_solution_secondary difmap
_audit_creation_method SHELXL
_cell_angle_alpha 90.00
_cell_angle_beta 91.30(3)
_cell_angle_gamma 90.00
_cell_formula_units_Z 4
_cell_length_a 19.961(4)
_cell_length_b 10.482(2)
_cell_length_c 20.150(4)
_cell_measurement_reflns_used 25
_cell_measurement_temperature 183(2)
_cell_measurement_theta_max 23.4
_cell_measurement_theta_min 19.2
_cell_volume 4214.9(14)
_computing_cell_refinement CELDIM
_computing_data_collection CAD4-EXPRESS
_computing_data_reduction SET4
_computing_molecular_graphics SHELXTL/PC
_computing_publication_material SHELXL-93
_computing_structure_refinement 'SHELXL-93 (Sheldrick, 1993)'
_computing_structure_solution 'SHELXS-86 (Sheldrick, 1990)'
_diffrn_ambient_temperature 183(2)
_diffrn_measurement_device CAD4
_diffrn_measurement_method omega-2theta
_diffrn_radiation_monochromator graphite
_diffrn_radiation_source 'fine-focus sealed tube'
_diffrn_radiation_type MoK\a
_diffrn_radiation_wavelength 0.71073
_diffrn_reflns_av_R_equivalents 0.0555
_diffrn_reflns_av_sigmaI/netI 0.0216
_diffrn_reflns_limit_h_max 20
_diffrn_reflns_limit_h_min 0
_diffrn_reflns_limit_k_max 0
_diffrn_reflns_limit_k_min -11
_diffrn_reflns_limit_l_max 20
_diffrn_reflns_limit_l_min -22
_diffrn_reflns_number 5507
_diffrn_reflns_theta_max 23.75
_diffrn_reflns_theta_min 2.80
_diffrn_standards_decay_% -2.1
_diffrn_standards_interval_time 600
_diffrn_standards_number 3
_exptl_absorpt_coefficient_mu 2.516
_exptl_crystal_colour colorless
_exptl_crystal_density_diffrn 1.386
_exptl_crystal_description quader
_exptl_crystal_F_000 1808
_exptl_crystal_size_max 0.40
_exptl_crystal_size_mid 0.38
_exptl_crystal_size_min 0.38
_refine_diff_density_max 1.880
_refine_diff_density_min -1.255
_refine_diff_density_rms 0.125
_refine_ls_extinction_method none
_refine_ls_goodness_of_fit_all 1.230
_refine_ls_goodness_of_fit_obs 1.128
_refine_ls_hydrogen_treatment none
_refine_ls_matrix_type full
_refine_ls_number_parameters 478
_refine_ls_number_reflns 5282
_refine_ls_number_restraints 0
_refine_ls_restrained_S_all 2.422
_refine_ls_restrained_S_obs 1.128
_refine_ls_R_factor_all 0.0561
_refine_ls_R_factor_obs 0.0363
_refine_ls_shift/esd_max -0.002
_refine_ls_shift/esd_mean 0.000
_refine_ls_structure_factor_coef Fsqd
_refine_ls_weighting_details 'w=1/[\s^2^(Fo^2^)+(0.0588P)^2^+14.8179P] where P=(Fo^2^+2Fc^2^)/3'
_refine_ls_weighting_scheme calc
_refine_ls_wR_factor_all 0.2314
_refine_ls_wR_factor_obs 0.0977
_reflns_number_observed 4331
_reflns_number_total 5339
_reflns_observed_criterion >2sigma(I)
_cod_data_source_file ic950513k_1.cif
_cod_data_source_block FO201
_cod_depositor_comments
;
The following automatic conversions were performed:

'_refine_ls_weighting_scheme' value 'calc
w=1/[\s^2^(Fo^2^)+(0.0588P)^2^+14.8179P] where P=(Fo^2^+2Fc^2^)/3'
was changed to 'calc'. New tag '_refine_ls_weighting_details' was
created. The value of the new tag was set to
'w=1/[\s^2^(Fo^2^)+(0.0588P)^2^+14.8179P] where P=(Fo^2^+2Fc^2^)/3'.

Automatic conversion script
Id: cif_fix_values 3143 2015-03-26 13:38:13Z robertas 
;
_cod_database_code 4323853

loop_
_symmetry_equiv_pos_as_xyz
'x, y, z'
'-x, y+1/2, -z+1/2'
'-x, -y, -z'
'x, -y-1/2, z-1/2'

loop_
_atom_site_aniso_label
_atom_site_aniso_U_11
_atom_site_aniso_U_22
_atom_site_aniso_U_33
_atom_site_aniso_U_23
_atom_site_aniso_U_13
_atom_site_aniso_U_12
Hf 0.0175(2) 0.0202(2) 0.0126(2) -0.00033(11) -0.00058(12) -0.00190(13)
O1 0.028(3) 0.023(3) 0.013(2) -0.003(2) -0.002(2) -0.001(2)
O2 0.022(3) 0.027(3) 0.008(2) 0.004(2) -0.003(2) -0.004(2)
N1 0.019(3) 0.025(3) 0.026(3) 0.003(3) -0.007(3) -0.002(3)
N2 0.030(4) 0.026(3) 0.019(3) 0.000(2) -0.001(2) -0.003(3)
N3 0.022(3) 0.024(3) 0.019(3) -0.005(2) -0.002(2) -0.002(3)
N4 0.020(3) 0.024(3) 0.022(3) -0.002(2) 0.003(2) 0.006(3)
C1 0.030(4) 0.028(4) 0.016(3) 0.001(3) -0.004(3) -0.007(4)
C2 0.026(4) 0.030(4) 0.012(3) -0.003(3) 0.003(3) -0.006(3)
C3 0.023(4) 0.030(4) 0.014(3) -0.003(3) 0.006(3) -0.004(3)
C4 0.023(4) 0.028(4) 0.016(3) 0.000(3) -0.002(3) -0.003(3)
C5 0.029(4) 0.024(4) 0.013(3) 0.001(3) 0.002(3) 0.001(3)
C6 0.014(4) 0.034(4) 0.013(3) 0.001(3) 0.001(3) -0.003(3)
C7 0.031(5) 0.034(4) 0.029(4) 0.009(3) -0.005(3) 0.008(4)
C8 0.041(5) 0.032(5) 0.051(5) 0.006(4) -0.001(4) 0.004(4)
C9 0.070(7) 0.071(7) 0.028(4) 0.027(4) -0.002(4) 0.029(5)
C10 0.030(5) 0.049(5) 0.049(5) 0.001(4) -0.005(4) 0.000(4)
C11 0.033(5) 0.030(4) 0.029(4) -0.010(3) -0.002(3) -0.008(4)
C12 0.071(7) 0.055(6) 0.047(5) -0.004(5) -0.024(5) -0.037(6)
C13 0.056(6) 0.038(5) 0.032(4) -0.010(4) 0.002(4) -0.013(4)
C14 0.074(7) 0.034(5) 0.061(6) -0.029(4) 0.030(5) -0.017(5)
C15 0.022(4) 0.031(4) 0.024(4) 0.007(3) 0.005(3) -0.006(3)
C16 0.018(4) 0.040(5) 0.033(4) 0.006(4) 0.000(3) 0.000(4)
C17 0.028(5) 0.060(6) 0.035(4) 0.012(4) -0.008(4) -0.011(4)
C18 0.024(5) 0.047(5) 0.059(6) 0.017(5) 0.005(4) 0.001(4)
C19 0.057(6) 0.028(5) 0.050(5) 0.008(4) 0.021(5) 0.014(4)
C20 0.031(5) 0.032(5) 0.036(4) -0.003(3) 0.001(3) 0.003(4)
C21 0.017(4) 0.036(5) 0.018(3) 0.004(3) -0.007(3) -0.009(3)
C22 0.036(5) 0.034(5) 0.029(4) 0.008(3) -0.005(3) -0.007(4)
C23 0.052(6) 0.047(5) 0.036(5) 0.015(4) -0.007(4) -0.007(5)
C24 0.041(6) 0.066(7) 0.050(5) 0.031(5) -0.003(4) -0.020(5)
C25 0.048(6) 0.095(8) 0.030(5) 0.022(5) 0.020(4) 0.005(6)
C26 0.044(5) 0.057(6) 0.033(4) 0.011(4) 0.012(4) -0.001(4)
C27 0.042(5) 0.016(4) 0.025(4) -0.006(3) -0.003(3) -0.009(4)
C28 0.060(6) 0.022(4) 0.042(5) 0.009(4) -0.016(4) -0.011(4)
C29 0.037(5) 0.032(5) 0.046(5) -0.001(4) -0.001(4) -0.012(4)
C30 0.050(6) 0.031(5) 0.044(5) -0.019(4) 0.008(4) -0.009(4)
C31 0.026(4) 0.025(4) 0.026(4) 0.009(3) -0.003(3) 0.006(3)
C32 0.039(5) 0.042(5) 0.056(5) -0.001(4) -0.015(4) 0.018(4)
C33 0.048(6) 0.041(5) 0.032(4) 0.020(4) 0.009(4) 0.014(4)
C34 0.035(5) 0.035(5) 0.034(4) 0.010(3) -0.004(3) 0.013(4)
C35 0.016(4) 0.028(4) 0.024(4) -0.002(3) -0.001(3) -0.007(3)
C36 0.040(5) 0.025(4) 0.026(4) 0.004(3) -0.003(3) 0.005(4)
C37 0.056(6) 0.028(5) 0.045(5) 0.002(4) 0.005(4) 0.010(4)
C38 0.041(5) 0.036(5) 0.041(5) -0.013(4) 0.003(4) 0.000(4)
C39 0.033(5) 0.056(6) 0.027(4) -0.011(4) 0.004(3) 0.003(4)
C40 0.033(5) 0.041(5) 0.018(4) -0.001(3) 0.002(3) 0.007(4)
C41 0.019(4) 0.026(4) 0.023(4) -0.003(3) 0.007(3) 0.000(3)
C42 0.023(4) 0.030(4) 0.029(4) -0.005(3) -0.004(3) -0.003(4)
C43 0.040(5) 0.035(5) 0.035(4) -0.015(4) -0.001(4) -0.008(4)
C44 0.034(5) 0.027(5) 0.047(5) -0.015(4) 0.015(4) -0.014(4)
C45 0.051(6) 0.026(5) 0.042(5) 0.010(4) 0.006(4) -0.007(4)
C46 0.041(5) 0.028(5) 0.040(4) 0.008(4) -0.001(4) -0.004(4)

loop_
_atom_site_label
_atom_site_type_symbol
_atom_site_fract_x
_atom_site_fract_y
_atom_site_fract_z
_atom_site_U_iso_or_equiv
_atom_site_thermal_displace_type
_atom_site_occupancy
_atom_site_calc_flag
_atom_site_refinement_flags
_atom_site_disorder_group
Hf Hf 0.249938(13) 0.11773(2) -0.002967(11) 0.01680(15) Uani 1 d . .
O1 O 0.1634(2) 0.0450(4) 0.0312(2) 0.0213(11) Uani 1 d . .
O2 O 0.3452(2) 0.0838(4) -0.0303(2) 0.0189(10) Uani 1 d . .
N1 N 0.2876(3) 0.0211(5) 0.1047(3) 0.0233(13) Uani 1 d . .
N2 N 0.2337(3) 0.2510(5) 0.0707(3) 0.0249(14) Uani 1 d . .
N3 N 0.2287(3) -0.0326(5) -0.0982(3) 0.0216(13) Uani 1 d . .
N4 N 0.2503(3) 0.2262(5) -0.0890(3) 0.0217(13) Uani 1 d . .
C1 C 0.2488(4) 0.0700(7) 0.1466(3) 0.025(2) Uani 1 d . .
C2 C 0.2009(3) 0.1742(7) 0.1219(3) 0.023(2) Uani 1 d . .
C3 C 0.1385(4) 0.1042(6) 0.0889(3) 0.022(2) Uani 1 d . .
C4 C 0.2599(3) 0.0195(7) -0.1452(3) 0.022(2) Uani 1 d . .
C5 C 0.2925(4) 0.1483(7) -0.1323(3) 0.022(2) Uani 1 d . .
C6 C 0.3603(3) 0.1220(6) -0.0956(3) 0.021(2) Uani 1 d . .
C7 C 0.3365(4) -0.0792(8) 0.1258(4) 0.031(2) Uani 1 d . .
C8 C 0.3271(4) -0.1913(8) 0.0778(4) 0.041(2) Uani 1 d . .
C9 C 0.3284(5) -0.1267(9) 0.1966(4) 0.057(3) Uani 1 d . .
C10 C 0.4051(4) -0.0228(8) 0.1180(4) 0.043(2) Uani 1 d . .
C11 C 0.2708(4) 0.3647(7) 0.0959(3) 0.031(2) Uani 1 d . .
C12 C 0.3204(5) 0.3306(9) 0.1531(4) 0.058(3) Uani 1 d . .
C13 C 0.3110(5) 0.4172(8) 0.0396(4) 0.042(2) Uani 1 d . .
C14 C 0.2226(5) 0.4671(8) 0.1196(4) 0.056(3) Uani 1 d . .
C15 C 0.0828(3) 0.1963(7) 0.0700(3) 0.026(2) Uani 1 d . .
C16 C 0.0415(4) 0.1646(7) 0.0149(3) 0.030(2) Uani 1 d . .
C17 C -0.0092(4) 0.2447(9) -0.0048(4) 0.041(2) Uani 1 d . .
C18 C -0.0224(4) 0.3576(9) 0.0281(4) 0.043(2) Uani 1 d . .
C19 C 0.0168(5) 0.3875(7) 0.0841(4) 0.045(2) Uani 1 d . .
C20 C 0.0689(4) 0.3086(7) 0.1040(4) 0.033(2) Uani 1 d . .
C21 C 0.1119(3) 0.0026(7) 0.1371(3) 0.024(2) Uani 1 d . .
C22 C 0.1298(4) -0.1245(7) 0.1300(4) 0.033(2) Uani 1 d . .
C23 C 0.1041(4) -0.2173(8) 0.1726(4) 0.045(2) Uani 1 d . .
C24 C 0.0630(5) -0.1819(10) 0.2244(4) 0.052(3) Uani 1 d . .
C25 C 0.0465(5) -0.0562(11) 0.2314(4) 0.057(3) Uani 1 d . .
C26 C 0.0700(4) 0.0359(9) 0.1882(4) 0.044(2) Uani 1 d . .
C27 C 0.1918(4) -0.1549(7) -0.1110(3) 0.028(2) Uani 1 d . .
C28 C 0.2053(4) -0.2387(7) -0.0508(4) 0.042(2) Uani 1 d . .
C29 C 0.1179(4) -0.1190(7) -0.1163(4) 0.038(2) Uani 1 d . .
C30 C 0.2139(4) -0.2265(8) -0.1734(4) 0.041(2) Uani 1 d . .
C31 C 0.1995(4) 0.3055(7) -0.1254(3) 0.026(2) Uani 1 d . .
C32 C 0.1548(4) 0.2263(8) -0.1718(4) 0.046(2) Uani 1 d . .
C33 C 0.2327(4) 0.4099(8) -0.1655(4) 0.040(2) Uani 1 d . .
C34 C 0.1552(4) 0.3706(7) -0.0743(4) 0.035(2) Uani 1 d . .
C35 C 0.3977(3) 0.0136(7) -0.1311(3) 0.023(2) Uani 1 d . .
C36 C 0.4179(4) -0.0964(7) -0.0977(3) 0.031(2) Uani 1 d . .
C37 C 0.4498(4) -0.1940(8) -0.1323(4) 0.043(2) Uani 1 d . .
C38 C 0.4610(4) -0.1842(8) -0.1993(4) 0.039(2) Uani 1 d . .
C39 C 0.4418(4) -0.0758(9) -0.2323(4) 0.039(2) Uani 1 d . .
C40 C 0.4109(4) 0.0247(7) -0.1991(3) 0.031(2) Uani 1 d . .
C41 C 0.4069(3) 0.2374(7) -0.0927(3) 0.023(2) Uani 1 d . .
C42 C 0.4578(4) 0.2388(7) -0.0439(3) 0.027(2) Uani 1 d . .
C43 C 0.5032(4) 0.3380(8) -0.0412(4) 0.037(2) Uani 1 d . .
C44 C 0.4982(4) 0.4395(7) -0.0857(4) 0.036(2) Uani 1 d . .
C45 C 0.4481(4) 0.4369(7) -0.1336(4) 0.040(2) Uani 1 d . .
C46 C 0.4036(4) 0.3373(7) -0.1374(4) 0.036(2) Uani 1 d . .
H1 H 0.2428 0.0329 0.2010 0.050 Uiso 1 d . .
H2 H 0.1834 0.2186 0.1608 0.050 Uiso 1 d . .
H4 H 0.2645 -0.0066 -0.1889 0.050 Uiso 1 d . .
H5 H 0.3024 0.1940 -0.1786 0.050 Uiso 1 d . .
H8B H 0.3656 -0.2661 0.0915 0.050 Uiso 1 d . .
H8A H 0.2809 -0.2180 0.0813 0.050 Uiso 1 d . .
H9C H 0.2770 -0.1722 0.2013 0.050 Uiso 1 d . .
H9B H 0.3589 -0.1998 0.2116 0.050 Uiso 1 d . .
H10A H 0.4226 0.0479 0.1417 0.050 Uiso 1 d . .
H10B H 0.4165 0.0031 0.0717 0.050 Uiso 1 d . .
H10C H 0.4411 -0.0914 0.1317 0.050 Uiso 1 d . .
H12A H 0.2992 0.2862 0.1914 0.050 Uiso 1 d . .
H12B H 0.3584 0.2659 0.1415 0.050 Uiso 1 d . .
H12C H 0.3462 0.3978 0.1715 0.050 Uiso 1 d . .
H13A H 0.3189 0.4855 0.0615 0.050 Uiso 1 d . .
H13B H 0.3478 0.3450 0.0215 0.050 Uiso 1 d . .
H13C H 0.2941 0.4469 0.0014 0.050 Uiso 1 d . .
H14A H 0.2504 0.5347 0.1411 0.050 Uiso 1 d . .
H14B H 0.1905 0.4362 0.1609 0.050 Uiso 1 d . .
H14C H 0.1799 0.4967 0.0812 0.050 Uiso 1 d . .
H16 H 0.0796 0.1023 0.0008 0.050 Uiso 1 d . .
H17 H -0.0394 0.2306 -0.0500 0.050 Uiso 1 d . .
H18 H -0.0669 0.4206 0.0200 0.050 Uiso 1 d . .
H9A H 0.3410 -0.0581 0.2315 0.050 Uiso 1 d . .
H8C H 0.3351 -0.1612 0.0317 0.050 Uiso 1 d . .
H19 H 0.0036 0.4746 0.1100 0.050 Uiso 1 d . .
H20 H 0.0971 0.3482 0.1400 0.050 Uiso 1 d . .
H22 H 0.1597 -0.1442 0.0906 0.050 Uiso 1 d . .
H23 H 0.1233 -0.3096 0.1710 0.050 Uiso 1 d . .
H24 H 0.0443 -0.2514 0.2505 0.050 Uiso 1 d . .
H25 H 0.0189 -0.0152 0.2700 0.050 Uiso 1 d . .
H26 H 0.0673 0.1268 0.2000 0.050 Uiso 1 d . .
H28A H 0.1777 -0.3253 -0.0592 0.050 Uiso 1 d . .
H28B H 0.1811 -0.1990 0.0008 0.050 Uiso 1 d . .
H28C H 0.2571 -0.2582 -0.0488 0.050 Uiso 1 d . .
H29A H 0.1087 -0.0590 -0.1596 0.050 Uiso 1 d . .
H29B H 0.0892 -0.1996 -0.1200 0.050 Uiso 1 d . .
H29C H 0.0974 -0.0677 -0.0698 0.050 Uiso 1 d . .
H30A H 0.1827 -0.3129 -0.1692 0.050 Uiso 1 d . .
H30B H 0.2649 -0.2396 -0.1789 0.050 Uiso 1 d . .
H30C H 0.1865 -0.1551 -0.2187 0.050 Uiso 1 d . .
H32A H 0.1203 0.1673 -0.1395 0.050 Uiso 1 d . .
H32B H 0.1209 0.2707 -0.1895 0.050 Uiso 1 d . .
H32C H 0.1966 0.1965 -0.2091 0.050 Uiso 1 d . .
H33A H 0.2001 0.4572 -0.1891 0.050 Uiso 1 d . .
H33B H 0.2653 0.3843 -0.1989 0.050 Uiso 1 d . .
H33C H 0.2656 0.4575 -0.1289 0.050 Uiso 1 d . .
H34A H 0.1277 0.4138 -0.0995 0.050 Uiso 1 d . .
H34B H 0.1818 0.4319 -0.0492 0.050 Uiso 1 d . .
H34C H 0.1373 0.3054 -0.0394 0.050 Uiso 1 d . .
H36 H 0.3966 -0.1133 -0.0483 0.050 Uiso 1 d . .
H37 H 0.4607 -0.2740 -0.0983 0.050 Uiso 1 d . .
H38 H 0.4791 -0.2681 -0.2182 0.050 Uiso 1 d . .
H39 H 0.4470 -0.0692 -0.2783 0.050 Uiso 1 d . .
H40 H 0.4026 0.1146 -0.2183 0.050 Uiso 1 d . .
H42 H 0.4611 0.1556 -0.0083 0.050 Uiso 1 d . .
H43 H 0.5196 0.3829 -0.0018 0.050 Uiso 1 d . .
H44 H 0.5282 0.5134 -0.0918 0.050 Uiso 1 d . .
H45 H 0.4445 0.5170 -0.1583 0.050 Uiso 1 d . .
H46 H 0.3685 0.3344 -0.1783 0.050 Uiso 1 d . .

loop_
_atom_type_symbol
_atom_type_description
_atom_type_scat_dispersion_real
_atom_type_scat_dispersion_imag
_atom_type_scat_source
C C 0.0033 0.0016 'International Tables Vol C Tables 4.2.6.8 and 6.1.1.4'
H H 0.0000 0.0000 'International Tables Vol C Tables 4.2.6.8 and 6.1.1.4'
N N 0.0061 0.0033 'International Tables Vol C Tables 4.2.6.8 and 6.1.1.4'
O O 0.0106 0.0060 'International Tables Vol C Tables 4.2.6.8 and 6.1.1.4'
Hf Hf -0.5830 6.1852 'International Tables Vol C Tables 4.2.6.8 and 6.1.1.4'

loop_
_geom_angle_atom_site_label_1
_geom_angle_atom_site_label_2
_geom_angle_atom_site_label_3
_geom_angle
_geom_angle_site_symmetry_1
_geom_angle_site_symmetry_3
_geom_angle_publ_flag
O1 Hf O2 147.3(2) . . ?
O1 Hf N4 120.7(2) . . ?
O2 Hf N4 81.2(2) . . ?
O1 Hf N2 82.1(2) . . ?
O2 Hf N2 118.5(2) . . ?
N4 Hf N2 103.5(2) . . ?
O1 Hf N1 78.1(2) . . ?
O2 Hf N1 84.2(2) . . ?
N4 Hf N1 160.5(2) . . ?
N2 Hf N1 72.5(2) . . ?
O1 Hf N3 83.8(2) . . ?
O2 Hf N3 80.0(2) . . ?
N4 Hf N3 73.1(2) . . ?
N2 Hf N3 160.9(2) . . ?
N1 Hf N3 116.9(2) . . ?
O1 Hf C5 130.1(2) . . ?
O2 Hf C5 57.0(2) . . ?
N4 Hf C5 31.2(2) . . ?
N2 Hf C5 130.6(2) . . ?
N1 Hf C5 140.4(2) . . ?
N3 Hf C5 53.5(2) . . ?
O1 Hf C2 56.8(2) . . ?
O2 Hf C2 129.4(2) . . ?
N4 Hf C2 130.3(2) . . ?
N2 Hf C2 31.2(2) . . ?
N1 Hf C2 53.5(2) . . ?
N3 Hf C2 140.1(2) . . ?
C5 Hf C2 160.8(2) . . ?
C3 O1 Hf 115.6(4) . . ?
C6 O2 Hf 115.1(4) . . ?
C1 N1 C7 120.2(6) . . ?
C1 N1 Hf 103.8(4) . . ?
C7 N1 Hf 135.8(4) . . ?
C2 N2 C11 115.1(5) . . ?
C2 N2 Hf 102.3(4) . . ?
C11 N2 Hf 134.6(4) . . ?
C4 N3 C27 119.1(6) . . ?
C4 N3 Hf 102.9(4) . . ?
C27 N3 Hf 138.0(4) . . ?
C5 N4 C31 114.1(5) . . ?
C5 N4 Hf 101.8(4) . . ?
C31 N4 Hf 134.5(4) . . ?
N1 C1 C2 117.4(6) . . ?
N1 C1 H1 124.4(7) . . ?
C2 C1 H1 117.7(6) . . ?
N2 C2 C1 109.5(5) . . ?
N2 C2 C3 108.5(5) . . ?
C1 C2 C3 106.7(6) . . ?
N2 C2 Hf 46.6(3) . . ?
C1 C2 Hf 84.9(4) . . ?
C3 C2 Hf 79.1(3) . . ?
N2 C2 H2 118.1(6) . . ?
C1 C2 H2 108.1(6) . . ?
C3 C2 H2 105.4(6) . . ?
Hf C2 H2 163.8(5) . . ?
O1 C3 C15 110.0(5) . . ?
O1 C3 C21 110.3(5) . . ?
C15 C3 C21 109.7(5) . . ?
O1 C3 C2 105.1(5) . . ?
C15 C3 C2 112.2(6) . . ?
C21 C3 C2 109.5(5) . . ?
N3 C4 C5 118.1(6) . . ?
N3 C4 H4 130.0(7) . . ?
C5 C4 H4 111.9(6) . . ?
N4 C5 C4 110.2(5) . . ?
N4 C5 C6 108.6(5) . . ?
C4 C5 C6 106.8(6) . . ?
N4 C5 Hf 46.9(3) . . ?
C4 C5 Hf 85.3(3) . . ?
C6 C5 Hf 79.3(3) . . ?
N4 C5 H5 112.8(6) . . ?
C4 C5 H5 109.6(5) . . ?
C6 C5 H5 108.6(6) . . ?
Hf C5 H5 159.3(5) . . ?
O2 C6 C41 109.3(5) . . ?
O2 C6 C35 109.7(5) . . ?
C41 C6 C35 107.5(5) . . ?
O2 C6 C5 107.0(5) . . ?
C41 C6 C5 113.7(6) . . ?
C35 C6 C5 109.6(5) . . ?
N1 C7 C10 106.6(6) . . ?
N1 C7 C9 114.5(6) . . ?
C10 C7 C9 110.1(7) . . ?
N1 C7 C8 106.9(6) . . ?
C10 C7 C8 109.6(6) . . ?
C9 C7 C8 109.1(7) . . ?
C7 C8 H8B 107.8(7) . . ?
C7 C8 H8A 106.2(7) . . ?
H8B C8 H8A 115.2(7) . . ?
C7 C8 H8C 109.0(7) . . ?
H8B C8 H8C 109.0(7) . . ?
H8A C8 H8C 109.4(8) . . ?
C7 C9 H9C 109.3(7) . . ?
C7 C9 H9B 116.6(8) . . ?
H9C C9 H9B 101.2(8) . . ?
C7 C9 H9A 112.4(8) . . ?
H9C C9 H9A 116.1(8) . . ?
H9B C9 H9A 100.8(8) . . ?
C7 C10 H10A 125.6(8) . . ?
C7 C10 H10B 115.5(7) . . ?
H10A C10 H10B 99.7(8) . . ?
C7 C10 H10C 108.8(7) . . ?
H10A C10 H10C 99.3(7) . . ?
H10B C10 H10C 105.2(7) . . ?
N2 C11 C13 107.7(6) . . ?
N2 C11 C14 111.0(6) . . ?
C13 C11 C14 109.2(7) . . ?
N2 C11 C12 112.1(6) . . ?
C13 C11 C12 107.6(7) . . ?
C14 C11 C12 109.1(7) . . ?
C11 C12 H12A 114.0(8) . . ?
C11 C12 H12B 116.0(7) . . ?
H12A C12 H12B 101.0(9) . . ?
C11 C12 H12C 117.1(9) . . ?
H12A C12 H12C 106.3(8) . . ?
H12B C12 H12C 100.4(9) . . ?
C11 C13 H13A 90.7(6) . . ?
C11 C13 H13B 111.3(7) . . ?
H13A C13 H13B 128.3(10) . . ?
C11 C13 H13C 125.5(9) . . ?
H13A C13 H13C 102.4(9) . . ?
H13B C13 H13C 101.1(7) . . ?
C11 C14 H14A 106.8(8) . . ?
C11 C14 H14B 114.1(8) . . ?
H14A C14 H14B 101.9(7) . . ?
C11 C14 H14C 115.6(6) . . ?
H14A C14 H14C 119.1(9) . . ?
H14B C14 H14C 98.5(7) . . ?
C20 C15 C16 117.8(7) . . ?
C20 C15 C3 124.7(7) . . ?
C16 C15 C3 117.5(6) . . ?
C17 C16 C15 120.1(7) . . ?
C17 C16 H16 147.4(7) . . ?
C15 C16 H16 86.9(6) . . ?
C16 C17 C18 122.2(8) . . ?
C16 C17 H17 123.4(9) . . ?
C18 C17 H17 114.1(8) . . ?
C17 C18 C19 118.1(8) . . ?
C17 C18 H18 126.5(9) . . ?
C19 C18 H18 114.5(8) . . ?
C20 C19 C18 120.3(8) . . ?
C20 C19 H19 123.5(9) . . ?
C18 C19 H19 116.2(8) . . ?
C19 C20 C15 121.4(8) . . ?
C19 C20 H20 111.8(7) . . ?
C15 C20 H20 126.4(8) . . ?
C26 C21 C22 118.7(7) . . ?
C26 C21 C3 121.1(7) . . ?
C22 C21 C3 120.2(6) . . ?
C21 C22 C23 120.3(7) . . ?
C21 C22 H22 115.5(6) . . ?
C23 C22 H22 124.1(8) . . ?
C24 C23 C22 120.3(8) . . ?
C24 C23 H23 119.5(8) . . ?
C22 C23 H23 119.1(8) . . ?
C25 C24 C23 118.7(7) . . ?
C25 C24 H24 124.6(10) . . ?
C23 C24 H24 116.4(10) . . ?
C24 C25 C26 121.4(8) . . ?
C24 C25 H25 126.9(8) . . ?
C26 C25 H25 111.6(10) . . ?
C21 C26 C25 120.5(8) . . ?
C21 C26 H26 117.4(7) . . ?
C25 C26 H26 120.2(8) . . ?
N3 C27 C28 106.3(6) . . ?
N3 C27 C30 114.2(6) . . ?
C28 C27 C30 108.8(6) . . ?
N3 C27 C29 105.8(6) . . ?
C28 C27 C29 110.6(6) . . ?
C30 C27 C29 111.0(6) . . ?
C27 C28 H28A 106.5(7) . . ?
C27 C28 H28B 114.5(7) . . ?
H28A C28 H28B 102.1(7) . . ?
C27 C28 H28C 107.4(7) . . ?
H28A C28 H28C 110.0(7) . . ?
H28B C28 H28C 115.9(7) . . ?
C27 C29 H29A 110.1(7) . . ?
C27 C29 H29B 109.9(7) . . ?
H29A C29 H29B 109.6(7) . . ?
C27 C29 H29C 114.5(7) . . ?
H29A C29 H29C 108.9(7) . . ?
H29B C29 H29C 103.6(7) . . ?
C27 C30 H30A 99.6(6) . . ?
C27 C30 H30B 117.0(7) . . ?
H30A C30 H30B 117.2(7) . . ?
C27 C30 H30C 99.8(6) . . ?
H30A C30 H30C 107.4(7) . . ?
H30B C30 H30C 113.7(7) . . ?
N4 C31 C34 108.3(5) . . ?
N4 C31 C33 111.2(6) . . ?
C34 C31 C33 107.5(6) . . ?
N4 C31 C32 112.4(6) . . ?
C34 C31 C32 108.4(6) . . ?
C33 C31 C32 108.8(6) . . ?
C31 C32 H32A 107.4(7) . . ?
C31 C32 H32B 113.0(8) . . ?
H32A C32 H32B 92.8(7) . . ?
C31 C32 H32C 97.0(6) . . ?
H32A C32 H32C 131.7(8) . . ?
H32B C32 H32C 115.2(8) . . ?
C31 C33 H33A 110.1(8) . . ?
C31 C33 H33B 118.0(7) . . ?
H33A C33 H33B 105.0(7) . . ?
C31 C33 H33C 103.4(6) . . ?
H33A C33 H33C 119.9(8) . . ?
H33B C33 H33C 101.0(8) . . ?
C31 C34 H34A 102.0(7) . . ?
C31 C34 H34B 109.2(7) . . ?
H34A C34 H34B 106.9(8) . . ?
C31 C34 H34C 111.8(6) . . ?
H34A C34 H34C 120.8(9) . . ?
H34B C34 H34C 105.8(7) . . ?
C36 C35 C40 118.8(7) . . ?
C36 C35 C6 121.6(6) . . ?
C40 C35 C6 119.5(6) . . ?
C35 C36 C37 119.7(6) . . ?
C35 C36 H36 117.1(7) . . ?
C37 C36 H36 121.4(7) . . ?
C38 C37 C36 121.4(7) . . ?
C38 C37 H37 129.2(8) . . ?
C36 C37 H37 109.4(7) . . ?
C39 C38 C37 119.3(7) . . ?
C39 C38 H38 128.9(8) . . ?
C37 C38 H38 111.4(8) . . ?
C38 C39 C40 120.9(7) . . ?
C38 C39 H39 120.4(8) . . ?
C40 C39 H39 118.5(9) . . ?
C39 C40 C35 119.9(7) . . ?
C39 C40 H40 125.2(7) . . ?
C35 C40 H40 114.3(6) . . ?
C46 C41 C42 118.3(7) . . ?
C46 C41 C6 123.7(7) . . ?
C42 C41 C6 118.0(6) . . ?
C43 C42 C41 120.2(7) . . ?
C43 C42 H42 121.8(7) . . ?
C41 C42 H42 118.0(6) . . ?
C42 C43 C44 120.8(7) . . ?
C42 C43 H43 127.3(8) . . ?
C44 C43 H43 100.0(7) . . ?
C45 C44 C43 118.5(7) . . ?
C45 C44 H44 111.2(8) . . ?
C43 C44 H44 130.1(9) . . ?
C46 C45 C44 121.0(7) . . ?
C46 C45 H45 125.7(9) . . ?
C44 C45 H45 112.6(8) . . ?
C45 C46 C41 121.2(7) . . ?
C45 C46 H46 118.5(7) . . ?
C41 C46 H46 120.1(7) . . ?

loop_
_geom_bond_atom_site_label_1
_geom_bond_atom_site_label_2
_geom_bond_distance
_geom_bond_site_symmetry_2
_geom_bond_publ_flag
Hf O1 2.022(4) . ?
Hf O2 2.024(4) . ?
Hf N4 2.073(5) . ?
Hf N2 2.069(5) . ?
Hf N1 2.495(5) . ?
Hf N3 2.511(5) . ?
Hf C5 2.778(6) . ?
Hf C2 2.785(6) . ?
O1 C3 1.418(7) . ?
O2 C6 1.415(7) . ?
N1 C1 1.267(9) . ?
N1 C7 1.491(9) . ?
N2 C2 1.475(8) . ?
N2 C11 1.486(9) . ?
N3 C4 1.269(8) . ?
N3 C27 1.498(9) . ?
N4 C5 1.473(8) . ?
N4 C31 1.492(9) . ?
C1 C2 1.527(10) . ?
C1 H1 1.172(6) . ?
C2 C3 1.580(10) . ?
C2 H2 0.982(6) . ?
C3 C15 1.513(10) . ?
C3 C21 1.545(9) . ?
C4 C5 1.519(10) . ?
C4 H4 0.928(6) . ?
C5 C6 1.552(10) . ?
C5 H5 1.070(6) . ?
C6 C41 1.526(10) . ?
C6 C35 1.545(9) . ?
C7 C10 1.502(11) . ?
C7 C9 1.523(10) . ?
C7 C8 1.531(11) . ?
C8 H8B 1.128(8) . ?
C8 H8A 0.968(8) . ?
C8 H8C 0.997(8) . ?
C9 H9C 1.138(11) . ?
C9 H9B 1.020(8) . ?
C9 H9A 1.033(10) . ?
C10 H10A 0.945(9) . ?
C10 H10B 1.002(8) . ?
C10 H10C 1.049(8) . ?
C11 C13 1.508(10) . ?
C11 C14 1.525(11) . ?
C11 C12 1.545(12) . ?
C12 H12A 1.003(9) . ?
C12 H12B 1.048(11) . ?
C12 H12C 0.943(8) . ?
C13 H13A 0.854(8) . ?
C13 H13B 1.121(9) . ?
C13 H13C 0.890(9) . ?
C14 H14A 0.993(9) . ?
C14 H14B 1.111(8) . ?
C14 H14C 1.179(11) . ?
C15 C20 1.393(10) . ?
C15 C16 1.408(10) . ?
C16 C17 1.367(11) . ?
C16 H16 1.046(7) . ?
C17 C18 1.384(12) . ?
C17 H17 1.090(8) . ?
C18 C19 1.393(13) . ?
C18 H18 1.117(9) . ?
C19 C20 1.382(12) . ?
C19 H19 1.087(8) . ?
C20 H20 0.998(8) . ?
C21 C26 1.386(10) . ?
C21 C22 1.388(11) . ?
C22 C23 1.401(10) . ?
C22 H22 1.026(8) . ?
C23 C24 1.393(13) . ?
C23 H23 1.042(9) . ?
C24 C25 1.37(2) . ?
C24 H24 0.977(8) . ?
C25 C26 1.388(12) . ?
C25 H25 1.055(9) . ?
C26 H26 0.983(9) . ?
C27 C28 1.518(10) . ?
C27 C30 1.537(9) . ?
C27 C29 1.524(12) . ?
C28 H28A 1.073(8) . ?
C28 H28B 1.229(9) . ?
C28 H28C 1.054(9) . ?
C29 H29A 1.087(8) . ?
C29 H29B 1.022(8) . ?
C29 H29C 1.162(8) . ?
C30 H30A 1.103(8) . ?
C30 H30B 1.036(8) . ?
C30 H30C 1.292(9) . ?
C31 C34 1.533(10) . ?
C31 C33 1.521(10) . ?
C31 C32 1.524(11) . ?
C32 H32A 1.140(9) . ?
C32 H32B 0.889(8) . ?
C32 H32C 1.178(8) . ?
C33 H33A 0.940(8) . ?
C33 H33B 0.984(8) . ?
C33 H33C 1.096(9) . ?
C34 H34A 0.867(7) . ?
C34 H34B 0.969(8) . ?
C34 H34C 1.050(7) . ?
C35 C36 1.390(10) . ?
C35 C40 1.405(9) . ?
C36 C37 1.399(11) . ?
C36 H36 1.106(7) . ?
C37 C38 1.377(11) . ?
C37 H37 1.102(8) . ?
C38 C39 1.367(12) . ?
C38 H38 1.027(8) . ?
C39 C40 1.401(11) . ?
C39 H39 0.937(7) . ?
C40 H40 1.030(8) . ?
C41 C46 1.382(10) . ?
C41 C42 1.397(10) . ?
C42 C43 1.379(11) . ?
C42 H42 1.131(7) . ?
C43 C44 1.394(12) . ?
C43 H43 0.973(7) . ?
C44 C45 1.373(12) . ?
C44 H44 0.988(7) . ?
C45 C46 1.373(11) . ?
C45 H45 0.978(8) . ?
C46 H46 1.069(8) . ?
